data_4518764
loop_
_publ_author_name
'Zou, Chuncheng'
'Yang, Lei'
'Zhang, Lei'
'Liu, Chengyu'
'Ma, Yueyue'
'Song, Gonghua'
'Liu, Zhen'
'Cheng, Ruihua'
'Ye, Jinxing'

_publ_section_title
;
 Enantioselective Vinylogous Conia-Ene Reaction Catalyzed by a
 Disilver(I)/Bisdiamine Complex
;
_journal_name_full 'ACS Catalysis'
_journal_page_first 6865
_journal_page_last 6871
_journal_paper_doi 10.1021/acscatal.1c01033
_journal_year 2021
_chemical_absolute_configuration ad
_chemical_formula_sum 'C24 H25 N O3'
_chemical_formula_weight 375.45
_space_group_crystal_system monoclinic
_space_group_IT_number 4
_space_group_name_Hall 'P 2yb'
_space_group_name_H-M_alt 'P 1 21 1'
_atom_sites_solution_hydrogens mixed
_audit_creation_method SHELXL-2013
_cell_angle_alpha 90
_cell_angle_beta 107.4520(10)
_cell_angle_gamma 90
_cell_formula_units_Z 2
_cell_length_a 11.2079(2)
_cell_length_b 7.40070(10)
_cell_length_c 12.3548(2)
_cell_measurement_reflns_used 9309
_cell_measurement_temperature 293(2)
_cell_measurement_theta_max 140.033
_cell_measurement_theta_min 7.501
_cell_volume 977.61(3)
_computing_cell_refinement 'Bruker SAINT'
_computing_data_collection 'Bruker APEX2'
_computing_data_reduction 'Bruker SAINT'
_computing_molecular_graphics 'Bruker SHELXTL'
_computing_publication_material 'Bruker SHELXTL'
_computing_structure_refinement 'SHELXL-2013 (Sheldrick, 2013)'
_computing_structure_solution 'SHELXS-97 (Sheldrick 2008)'
_diffrn_ambient_temperature 293(2)
_diffrn_measured_fraction_theta_full 0.980
_diffrn_measured_fraction_theta_max 0.983
_diffrn_measurement_device_type 'Bruker APEX-II CCD'
_diffrn_measurement_method '\f and \w scans'
_diffrn_radiation_type CuK\a
_diffrn_radiation_wavelength 1.54178
_diffrn_reflns_av_R_equivalents 0.0331
_diffrn_reflns_av_unetI/netI 0.0304
_diffrn_reflns_Laue_measured_fraction_full 0.980
_diffrn_reflns_Laue_measured_fraction_max 0.983
_diffrn_reflns_limit_h_max 13
_diffrn_reflns_limit_h_min -13
_diffrn_reflns_limit_k_max 8
_diffrn_reflns_limit_k_min -8
_diffrn_reflns_limit_l_max 13
_diffrn_reflns_limit_l_min -14
_diffrn_reflns_number 13189
_diffrn_reflns_point_group_measured_fraction_full 0.979
_diffrn_reflns_point_group_measured_fraction_max 0.982
_diffrn_reflns_theta_full 67.679
_diffrn_reflns_theta_max 67.398
_diffrn_reflns_theta_min 3.750
_exptl_absorpt_coefficient_mu 0.667
_exptl_absorpt_correction_T_max 0.7456
_exptl_absorpt_correction_T_min 0.6771
_exptl_absorpt_correction_type multi-scan
_exptl_absorpt_process_details sadabs
_exptl_crystal_colour colorless
_exptl_crystal_density_diffrn 1.275
_exptl_crystal_description prismatic
_exptl_crystal_F_000 400
_exptl_crystal_size_max 0.180
_exptl_crystal_size_mid 0.130
_exptl_crystal_size_min 0.100
_refine_diff_density_max 0.148
_refine_diff_density_min -0.110
_refine_diff_density_rms 0.022
_refine_ls_abs_structure_details
; 
 Flack x determined using 1448 quotients [(I+)-(I-)]/[(I+)+(I-)] 
 (Parsons and Flack (2004), Acta Cryst. A60, s61). 
;
_refine_ls_abs_structure_Flack 0.05(9)
_refine_ls_extinction_coef 0.022(4)
_refine_ls_extinction_expression Fc^*^=kFc[1+0.001xFc^2^\l^3^/sin(2\q)]^-1/4^
_refine_ls_extinction_method SHELXL
_refine_ls_goodness_of_fit_ref 1.044
_refine_ls_hydrogen_treatment mixed
_refine_ls_matrix_type full
_refine_ls_number_parameters 263
_refine_ls_number_reflns 3451
_refine_ls_number_restraints 1
_refine_ls_restrained_S_all 1.044
_refine_ls_R_factor_all 0.0326
_refine_ls_R_factor_gt 0.0304
_refine_ls_shift/su_max 0.000
_refine_ls_shift/su_mean 0.000
_refine_ls_structure_factor_coef Fsqd
_refine_ls_weighting_details 'w=1/[\s^2^(Fo^2^)+(0.0397P)^2^+0.0874P] where P=(Fo^2^+2Fc^2^)/3'
_refine_ls_weighting_scheme calc
_refine_ls_wR_factor_gt 0.0758
_refine_ls_wR_factor_ref 0.0781
_reflns_Friedel_coverage 0.842
_reflns_Friedel_fraction_full 0.977
_reflns_Friedel_fraction_max 0.980
_reflns_number_gt 3284
_reflns_number_total 3451
_reflns_threshold_expression 'I > 2\s(I)'
_cod_data_source_file cs1c01033_si_004.cif
_cod_data_source_block CCDC2027418
_cod_original_sg_symbol_H-M 'P 21'
_cod_database_code 4518764
_shelx_space_group_comment
; 
The symmetry employed for this shelxl refinement is uniquely defined 
by the following loop, which should always be used as a source of 
symmetry information in preference to the above space-group names. 
They are only intended as comments. 
;
_shelx_estimated_absorpt_t_min 0.889
_shelx_estimated_absorpt_t_max 0.936
_shelxl_version_number 2013-4

loop_
_space_group_symop_operation_xyz
'x, y, z'
'-x, y+1/2, -z'

loop_
_atom_site_label
_atom_site_type_symbol
_atom_site_fract_x
_atom_site_fract_y
_atom_site_fract_z
_atom_site_U_iso_or_equiv
_atom_site_adp_type
_atom_site_occupancy
_atom_site_site_symmetry_order
_atom_site_calc_flag
_atom_site_refinement_flags_posn
_atom_site_refinement_flags_adp
_atom_site_refinement_flags_occupancy
_atom_site_disorder_assembly
_atom_site_disorder_group
O1 O 0.57357(16) 0.7606(3) 0.49163(15) 0.0610(5) Uani 1 1 d . . . . .
O2 O 0.36788(16) 0.3796(3) 0.21022(17) 0.0697(6) Uani 1 1 d . . . . .
O3 O 0.57195(17) 0.0270(2) 0.21810(17) 0.0571(5) Uani 1 1 d . . . . .
N1 N 0.44944(15) 0.5985(2) 0.34271(14) 0.0373(4) Uani 1 1 d . . . . .
C1 C 0.56165(19) 0.6394(3) 0.42420(17) 0.0404(5) Uani 1 1 d . . . . .
C2 C 0.4549(2) 0.4410(3) 0.28288(19) 0.0428(5) Uani 1 1 d . . . . .
C3 C 0.5866(2) 0.3662(3) 0.32545(18) 0.0396(5) Uani 1 1 d . . . . .
H3 H 0.5841 0.2515 0.3644 0.048 Uiso 1 1 calc R U . . .
C4 C 0.65981(19) 0.5056(3) 0.41373(18) 0.0410(5) Uani 1 1 d . . . . .
H4 H 0.6935 0.4439 0.4867 0.049 Uiso 1 1 calc R U . . .
C5 C 0.7698(2) 0.5930(3) 0.38148(19) 0.0450(5) Uani 1 1 d . . . . .
H5 H 0.8370 0.5030 0.3970 0.054 Uiso 1 1 calc R U . . .
C6 C 0.7314(2) 0.6312(3) 0.25467(18) 0.0421(5) Uani 1 1 d . . . . .
H6A H 0.6607 0.7132 0.2350 0.050 Uiso 1 1 calc R U . . .
H6B H 0.8001 0.6895 0.2357 0.050 Uiso 1 1 calc R U . . .
C7 C 0.69673(18) 0.4598(2) 0.18704(17) 0.0350(4) Uani 1 1 d . . . . .
C8 C 0.63594(19) 0.3308(3) 0.22627(18) 0.0352(4) Uani 1 1 d . . . . .
C9 C 0.6179(2) 0.1472(3) 0.17672(19) 0.0411(5) Uani 1 1 d . . . . .
C10 C 0.6665(3) 0.1117(3) 0.0781(2) 0.0525(6) Uani 1 1 d . . . . .
H10A H 0.6135 0.0227 0.0288 0.063 Uiso 1 1 calc R U . . .
H10B H 0.7500 0.0612 0.1060 0.063 Uiso 1 1 calc R U . . .
C11 C 0.6710(2) 0.2799(3) 0.0099(2) 0.0482(6) Uani 1 1 d . . . . .
H11A H 0.5862 0.3173 -0.0298 0.058 Uiso 1 1 calc R U . . .
H11B H 0.7123 0.2514 -0.0466 0.058 Uiso 1 1 calc R U . . .
C12 C 0.74002(19) 0.4376(3) 0.08336(17) 0.0365(4) Uani 1 1 d . . . . .
C13 C 0.7197(2) 0.6123(3) 0.00929(19) 0.0432(5) Uani 1 1 d . . . . .
H13A H 0.6753 0.5836 -0.0691 0.052 Uiso 1 1 calc R U . . .
H13B H 0.6706 0.6993 0.0365 0.052 Uiso 1 1 calc R U . . .
C14 C 0.8477(2) 0.6900(3) 0.0182(2) 0.0535(6) Uani 1 1 d . . . . .
H14A H 0.8736 0.7760 0.0800 0.064 Uiso 1 1 calc R U . . .
H14B H 0.8475 0.7494 -0.0519 0.064 Uiso 1 1 calc R U . . .
C15 C 0.9329(2) 0.5253(4) 0.0406(2) 0.0575(6) Uani 1 1 d . . . . .
H15A H 0.9274 0.4612 -0.0292 0.069 Uiso 1 1 calc R U . . .
H15B H 1.0193 0.5595 0.0768 0.069 Uiso 1 1 calc R U . . .
C16 C 0.8830(2) 0.4120(3) 0.11874(19) 0.0442(5) Uani 1 1 d . . . . .
C17 C 0.9492(3) 0.3187(4) 0.2060(3) 0.0627(7) Uani 1 1 d . . . . .
C18 C 0.8236(3) 0.7602(4) 0.4506(3) 0.0661(8) Uani 1 1 d . . . . .
H18A H 0.8985 0.7965 0.4341 0.099 Uiso 1 1 calc R U . . .
H18B H 0.8427 0.7331 0.5300 0.099 Uiso 1 1 calc R U . . .
H18C H 0.7635 0.8564 0.4313 0.099 Uiso 1 1 calc R U . . .
C19 C 0.33614(19) 0.6987(3) 0.32909(17) 0.0377(5) Uani 1 1 d . . . . .
C20 C 0.2362(2) 0.6149(3) 0.3507(2) 0.0529(6) Uani 1 1 d . . . . .
H20 H 0.2424 0.4954 0.3751 0.064 Uiso 1 1 calc R U . . .
C21 C 0.1270(2) 0.7101(4) 0.3359(3) 0.0650(8) Uani 1 1 d . . . . .
H21 H 0.0589 0.6546 0.3506 0.078 Uiso 1 1 calc R U . . .
C22 C 0.1177(2) 0.8869(4) 0.2995(2) 0.0586(7) Uani 1 1 d . . . . .
H22 H 0.0433 0.9501 0.2886 0.070 Uiso 1 1 calc R U . . .
C23 C 0.2186(2) 0.9695(3) 0.2795(2) 0.0540(6) Uani 1 1 d . . . . .
H23 H 0.2127 1.0894 0.2559 0.065 Uiso 1 1 calc R U . . .
C24 C 0.3286(2) 0.8760(3) 0.29395(18) 0.0448(5) Uani 1 1 d . . . . .
H24 H 0.3969 0.9319 0.2802 0.054 Uiso 1 1 calc R U . . .
H17A H 1.035(3) 0.313(4) 0.221(3) 0.069(9) Uiso 1 1 d . . . . .
H17B H 0.910(3) 0.255(5) 0.259(3) 0.071(9) Uiso 1 1 d . . . . .

loop_
_atom_site_aniso_label
_atom_site_aniso_U_11
_atom_site_aniso_U_22
_atom_site_aniso_U_33
_atom_site_aniso_U_23
_atom_site_aniso_U_13
_atom_site_aniso_U_12
O1 0.0487(9) 0.0755(12) 0.0584(10) -0.0332(9) 0.0154(8) 0.0001(8)
O2 0.0446(9) 0.0822(13) 0.0778(12) -0.0415(11) 0.0113(9) -0.0018(9)
O3 0.0695(11) 0.0332(7) 0.0801(12) 0.0035(8) 0.0397(10) -0.0028(8)
N1 0.0345(9) 0.0422(9) 0.0380(9) -0.0041(7) 0.0150(7) 0.0004(7)
C1 0.0392(11) 0.0515(12) 0.0338(10) -0.0044(9) 0.0157(8) -0.0002(9)
C2 0.0393(11) 0.0479(11) 0.0451(12) -0.0084(10) 0.0185(9) -0.0030(9)
C3 0.0440(11) 0.0378(10) 0.0422(11) 0.0030(9) 0.0207(9) 0.0028(8)
C4 0.0389(11) 0.0526(12) 0.0329(10) -0.0003(9) 0.0128(9) 0.0047(9)
C5 0.0371(11) 0.0538(12) 0.0462(12) -0.0102(10) 0.0157(9) 0.0001(9)
C6 0.0493(12) 0.0344(10) 0.0496(12) -0.0050(9) 0.0256(10) -0.0018(9)
C7 0.0374(10) 0.0304(9) 0.0397(11) 0.0021(8) 0.0153(8) 0.0068(8)
C8 0.0377(10) 0.0324(9) 0.0391(10) 0.0006(8) 0.0169(9) 0.0055(8)
C9 0.0408(11) 0.0311(10) 0.0537(12) 0.0008(9) 0.0176(10) 0.0033(8)
C10 0.0708(16) 0.0328(10) 0.0628(15) -0.0119(10) 0.0338(13) -0.0026(10)
C11 0.0643(14) 0.0410(11) 0.0453(13) -0.0080(10) 0.0252(11) -0.0029(10)
C12 0.0424(11) 0.0336(10) 0.0375(10) 0.0006(8) 0.0179(8) 0.0049(8)
C13 0.0488(12) 0.0392(10) 0.0444(11) 0.0070(9) 0.0183(10) 0.0032(9)
C14 0.0614(15) 0.0507(13) 0.0544(14) 0.0093(11) 0.0266(12) -0.0047(11)
C15 0.0498(13) 0.0698(15) 0.0623(15) 0.0036(13) 0.0311(12) 0.0024(12)
C16 0.0466(12) 0.0417(11) 0.0487(12) -0.0034(9) 0.0213(10) 0.0092(9)
C17 0.0549(16) 0.0622(16) 0.0719(18) 0.0120(14) 0.0204(14) 0.0223(13)
C18 0.0557(15) 0.0800(18) 0.0671(17) -0.0302(15) 0.0254(13) -0.0178(14)
C19 0.0367(11) 0.0434(11) 0.0350(10) -0.0023(8) 0.0138(9) 0.0003(8)
C20 0.0462(12) 0.0424(11) 0.0768(17) 0.0006(12) 0.0284(12) -0.0014(10)
C21 0.0404(13) 0.0617(15) 0.099(2) -0.0068(15) 0.0305(14) -0.0025(11)
C22 0.0419(13) 0.0616(15) 0.0672(16) -0.0044(13) 0.0089(11) 0.0136(11)
C23 0.0633(15) 0.0505(12) 0.0478(13) 0.0081(11) 0.0163(11) 0.0135(12)
C24 0.0511(12) 0.0470(12) 0.0418(11) 0.0046(9) 0.0223(10) 0.0005(10)

loop_
_atom_type_symbol
_atom_type_description
_atom_type_scat_dispersion_real
_atom_type_scat_dispersion_imag
_atom_type_scat_source
C C 0.0181 0.0091 'International Tables Vol C Tables 4.2.6.8 and 6.1.1.4'
H H 0.0000 0.0000 'International Tables Vol C Tables 4.2.6.8 and 6.1.1.4'
N N 0.0311 0.0180 'International Tables Vol C Tables 4.2.6.8 and 6.1.1.4'
O O 0.0492 0.0322 'International Tables Vol C Tables 4.2.6.8 and 6.1.1.4'

loop_
_geom_angle_atom_site_label_1
_geom_angle_atom_site_label_2
_geom_angle_atom_site_label_3
_geom_angle
_geom_angle_site_symmetry_1
_geom_angle_site_symmetry_3
_geom_angle_publ_flag
C1 N1 C2 113.14(17) . . ?
C1 N1 C19 123.34(17) . . ?
C2 N1 C19 123.26(17) . . ?
O1 C1 N1 123.5(2) . . ?
O1 C1 C4 127.8(2) . . ?
N1 C1 C4 108.61(17) . . ?
O2 C2 N1 124.0(2) . . ?
O2 C2 C3 127.6(2) . . ?
N1 C2 C3 108.37(17) . . ?
C8 C3 C2 109.71(17) . . ?
C8 C3 C4 116.23(17) . . ?
C2 C3 C4 104.89(16) . . ?
C8 C3 H3 108.6 . . ?
C2 C3 H3 108.6 . . ?
C4 C3 H3 108.6 . . ?
C1 C4 C3 104.53(16) . . ?
C1 C4 C5 113.85(18) . . ?
C3 C4 C5 113.13(16) . . ?
C1 C4 H4 108.4 . . ?
C3 C4 H4 108.4 . . ?
C5 C4 H4 108.4 . . ?
C6 C5 C18 111.6(2) . . ?
C6 C5 C4 110.02(17) . . ?
C18 C5 C4 114.08(18) . . ?
C6 C5 H5 106.9 . . ?
C18 C5 H5 106.9 . . ?
C4 C5 H5 106.9 . . ?
C7 C6 C5 111.17(17) . . ?
C7 C6 H6A 109.4 . . ?
C5 C6 H6A 109.4 . . ?
C7 C6 H6B 109.4 . . ?
C5 C6 H6B 109.4 . . ?
H6A C6 H6B 108.0 . . ?
C8 C7 C6 118.24(18) . . ?
C8 C7 C12 123.71(17) . . ?
C6 C7 C12 117.92(17) . . ?
C7 C8 C9 121.62(18) . . ?
C7 C8 C3 121.14(18) . . ?
C9 C8 C3 117.21(17) . . ?
O3 C9 C8 121.41(19) . . ?
O3 C9 C10 121.11(19) . . ?
C8 C9 C10 117.34(18) . . ?
C9 C10 C11 112.93(18) . . ?
C9 C10 H10A 109.0 . . ?
C11 C10 H10A 109.0 . . ?
C9 C10 H10B 109.0 . . ?
C11 C10 H10B 109.0 . . ?
H10A C10 H10B 107.8 . . ?
C10 C11 C12 112.97(18) . . ?
C10 C11 H11A 109.0 . . ?
C12 C11 H11A 109.0 . . ?
C10 C11 H11B 109.0 . . ?
C12 C11 H11B 109.0 . . ?
H11A C11 H11B 107.8 . . ?
C7 C12 C11 110.56(17) . . ?
C7 C12 C16 110.15(17) . . ?
C11 C12 C16 111.76(17) . . ?
C7 C12 C13 112.31(16) . . ?
C11 C12 C13 108.87(17) . . ?
C16 C12 C13 102.98(17) . . ?
C14 C13 C12 107.61(18) . . ?
C14 C13 H13A 110.2 . . ?
C12 C13 H13A 110.2 . . ?
C14 C13 H13B 110.2 . . ?
C12 C13 H13B 110.2 . . ?
H13A C13 H13B 108.5 . . ?
C13 C14 C15 103.78(19) . . ?
C13 C14 H14A 111.0 . . ?
C15 C14 H14A 111.0 . . ?
C13 C14 H14B 111.0 . . ?
C15 C14 H14B 111.0 . . ?
H14A C14 H14B 109.0 . . ?
C16 C15 C14 103.24(18) . . ?
C16 C15 H15A 111.1 . . ?
C14 C15 H15A 111.1 . . ?
C16 C15 H15B 111.1 . . ?
C14 C15 H15B 111.1 . . ?
H15A C15 H15B 109.1 . . ?
C17 C16 C15 126.5(2) . . ?
C17 C16 C12 125.7(2) . . ?
C15 C16 C12 107.70(19) . . ?
C16 C17 H17A 119(2) . . ?
C16 C17 H17B 122.2(18) . . ?
H17A C17 H17B 118(3) . . ?
C5 C18 H18A 109.5 . . ?
C5 C18 H18B 109.5 . . ?
H18A C18 H18B 109.5 . . ?
C5 C18 H18C 109.5 . . ?
H18A C18 H18C 109.5 . . ?
H18B C18 H18C 109.5 . . ?
C20 C19 C24 121.0(2) . . ?
C20 C19 N1 119.20(19) . . ?
C24 C19 N1 119.82(19) . . ?
C19 C20 C21 119.2(2) . . ?
C19 C20 H20 120.4 . . ?
C21 C20 H20 120.4 . . ?
C20 C21 C22 120.4(2) . . ?
C20 C21 H21 119.8 . . ?
C22 C21 H21 119.8 . . ?
C23 C22 C21 119.8(2) . . ?
C23 C22 H22 120.1 . . ?
C21 C22 H22 120.1 . . ?
C22 C23 C24 120.4(2) . . ?
C22 C23 H23 119.8 . . ?
C24 C23 H23 119.8 . . ?
C19 C24 C23 119.2(2) . . ?
C19 C24 H24 120.4 . . ?
C23 C24 H24 120.4 . . ?

loop_
_geom_bond_atom_site_label_1
_geom_bond_atom_site_label_2
_geom_bond_distance
_geom_bond_site_symmetry_2
_geom_bond_publ_flag
O1 C1 1.204(3) . ?
O2 C2 1.199(3) . ?
O3 C9 1.215(3) . ?
N1 C1 1.388(3) . ?
N1 C2 1.391(3) . ?
N1 C19 1.436(3) . ?
C1 C4 1.514(3) . ?
C2 C3 1.515(3) . ?
C3 C8 1.511(3) . ?
C3 C4 1.546(3) . ?
C3 H3 0.9800 . ?
C4 C5 1.546(3) . ?
C4 H4 0.9800 . ?
C5 C6 1.522(3) . ?
C5 C18 1.522(3) . ?
C5 H5 0.9800 . ?
C6 C7 1.504(3) . ?
C6 H6A 0.9700 . ?
C6 H6B 0.9700 . ?
C7 C8 1.345(3) . ?
C7 C12 1.509(3) . ?
C8 C9 1.479(3) . ?
C9 C10 1.500(3) . ?
C10 C11 1.512(3) . ?
C10 H10A 0.9700 . ?
C10 H10B 0.9700 . ?
C11 C12 1.537(3) . ?
C11 H11A 0.9700 . ?
C11 H11B 0.9700 . ?
C12 C16 1.541(3) . ?
C12 C13 1.561(3) . ?
C13 C14 1.518(3) . ?
C13 H13A 0.9700 . ?
C13 H13B 0.9700 . ?
C14 C15 1.522(4) . ?
C14 H14A 0.9700 . ?
C14 H14B 0.9700 . ?
C15 C16 1.507(3) . ?
C15 H15A 0.9700 . ?
C15 H15B 0.9700 . ?
C16 C17 1.308(4) . ?
C17 H17A 0.92(3) . ?
C17 H17B 1.00(3) . ?
C18 H18A 0.9600 . ?
C18 H18B 0.9600 . ?
C18 H18C 0.9600 . ?
C19 C20 1.375(3) . ?
C19 C24 1.377(3) . ?
C20 C21 1.376(3) . ?
C20 H20 0.9300 . ?
C21 C22 1.377(4) . ?
C21 H21 0.9300 . ?
C22 C23 1.371(4) . ?
C22 H22 0.9300 . ?
C23 C24 1.378(3) . ?
C23 H23 0.9300 . ?
C24 H24 0.9300 . ?

loop_
_geom_torsion_atom_site_label_1
_geom_torsion_atom_site_label_2
_geom_torsion_atom_site_label_3
_geom_torsion_atom_site_label_4
_geom_torsion
_geom_torsion_site_symmetry_1
_geom_torsion_site_symmetry_2
_geom_torsion_site_symmetry_3
_geom_torsion_site_symmetry_4
_geom_torsion_publ_flag
C2 N1 C1 O1 -173.2(2) . . . . ?
C19 N1 C1 O1 1.1(3) . . . . ?
C2 N1 C1 C4 5.5(2) . . . . ?
C19 N1 C1 C4 179.80(18) . . . . ?
C1 N1 C2 O2 178.6(2) . . . . ?
C19 N1 C2 O2 4.3(3) . . . . ?
C1 N1 C2 C3 -1.6(2) . . . . ?
C19 N1 C2 C3 -175.87(18) . . . . ?
O2 C2 C3 C8 51.4(3) . . . . ?
N1 C2 C3 C8 -128.42(18) . . . . ?
O2 C2 C3 C4 176.9(2) . . . . ?
N1 C2 C3 C4 -2.9(2) . . . . ?
O1 C1 C4 C3 171.7(2) . . . . ?
N1 C1 C4 C3 -6.9(2) . . . . ?
O1 C1 C4 C5 -64.3(3) . . . . ?
N1 C1 C4 C5 117.0(2) . . . . ?
C8 C3 C4 C1 127.12(18) . . . . ?
C2 C3 C4 C1 5.8(2) . . . . ?
C8 C3 C4 C5 2.7(3) . . . . ?
C2 C3 C4 C5 -118.62(19) . . . . ?
C1 C4 C5 C6 -79.3(2) . . . . ?
C3 C4 C5 C6 39.9(2) . . . . ?
C1 C4 C5 C18 47.1(3) . . . . ?
C3 C4 C5 C18 166.2(2) . . . . ?
C18 C5 C6 C7 171.43(19) . . . . ?
C4 C5 C6 C7 -60.9(2) . . . . ?
C5 C6 C7 C8 36.9(3) . . . . ?
C5 C6 C7 C12 -138.94(18) . . . . ?
C6 C7 C8 C9 -169.17(18) . . . . ?
C12 C7 C8 C9 6.4(3) . . . . ?
C6 C7 C8 C3 9.0(3) . . . . ?
C12 C7 C8 C3 -175.42(18) . . . . ?
C2 C3 C8 C7 89.1(2) . . . . ?
C4 C3 C8 C7 -29.7(3) . . . . ?
C2 C3 C8 C9 -92.7(2) . . . . ?
C4 C3 C8 C9 148.56(18) . . . . ?
C7 C8 C9 O3 174.0(2) . . . . ?
C3 C8 C9 O3 -4.2(3) . . . . ?
C7 C8 C9 C10 -1.9(3) . . . . ?
C3 C8 C9 C10 179.9(2) . . . . ?
O3 C9 C10 C11 156.8(2) . . . . ?
C8 C9 C10 C11 -27.2(3) . . . . ?
C9 C10 C11 C12 51.9(3) . . . . ?
C8 C7 C12 C11 18.0(3) . . . . ?
C6 C7 C12 C11 -166.37(18) . . . . ?
C8 C7 C12 C16 -106.0(2) . . . . ?
C6 C7 C12 C16 69.6(2) . . . . ?
C8 C7 C12 C13 139.8(2) . . . . ?
C6 C7 C12 C13 -44.5(2) . . . . ?
C10 C11 C12 C7 -46.5(3) . . . . ?
C10 C11 C12 C16 76.6(2) . . . . ?
C10 C11 C12 C13 -170.34(19) . . . . ?
C7 C12 C13 C14 111.3(2) . . . . ?
C11 C12 C13 C14 -125.9(2) . . . . ?
C16 C12 C13 C14 -7.2(2) . . . . ?
C12 C13 C14 C15 28.2(2) . . . . ?
C13 C14 C15 C16 -38.2(3) . . . . ?
C14 C15 C16 C17 -140.8(3) . . . . ?
C14 C15 C16 C12 34.7(3) . . . . ?
C7 C12 C16 C17 38.6(3) . . . . ?
C11 C12 C16 C17 -84.7(3) . . . . ?
C13 C12 C16 C17 158.6(2) . . . . ?
C7 C12 C16 C15 -136.97(19) . . . . ?
C11 C12 C16 C15 99.7(2) . . . . ?
C13 C12 C16 C15 -17.0(2) . . . . ?
C1 N1 C19 C20 -114.5(2) . . . . ?
C2 N1 C19 C20 59.2(3) . . . . ?
C1 N1 C19 C24 65.9(3) . . . . ?
C2 N1 C19 C24 -120.3(2) . . . . ?
C24 C19 C20 C21 0.6(4) . . . . ?
N1 C19 C20 C21 -179.0(2) . . . . ?
C19 C20 C21 C22 0.2(4) . . . . ?
C20 C21 C22 C23 -0.9(4) . . . . ?
C21 C22 C23 C24 0.9(4) . . . . ?
C20 C19 C24 C23 -0.6(3) . . . . ?
N1 C19 C24 C23 178.9(2) . . . . ?
C22 C23 C24 C19 -0.2(4) . . . . ?
